data_1000281
loop_
_publ_author_name
'Crosnier, M P'
'Guyomard, D'
'Verbaere, A'
'Piffard, Y'

_publ_section_title
;
Preparation and crystal structure of CsSb~2~PO~8~
;
_journal_coden_ASTM EJSCE5
_journal_name_full
;
European Journal of Solid State Inorganic Chemistry
;
_journal_page_first 529
_journal_page_last 538
_journal_volume 26
_journal_year 1989
_chemical_formula_structural 'Cs (P Sb2 O8)'
_chemical_formula_sum 'Cs O8 P Sb2'
_chemical_name_systematic 'Caesium tecto-phosphatodiantimonate'
_space_group_IT_number 12
_symmetry_cell_setting monoclinic
_symmetry_Int_Tables_number 12
_symmetry_space_group_name_Hall '-C 2y'
_symmetry_space_group_name_H-M 'C 1 2/m 1'
_cell_angle_alpha 90
_cell_angle_beta 120.42(1)
_cell_angle_gamma 90
_cell_formula_units_Z 8
_cell_length_a 18.165(4)
_cell_length_b 7.154(2)
_cell_length_c 13.677(4)
_cell_volume 1532.7
_refine_ls_R_factor_all 0.032
_cod_database_code 1000281

loop_
_symmetry_equiv_pos_as_xyz
x,y,z
x,-y,z
-x,-y,-z
-x,y,-z
1/2+x,1/2+y,z
1/2+x,1/2-y,z
1/2-x,1/2-y,-z
1/2-x,1/2+y,-z

loop_
_atom_site_aniso_label
_atom_site_aniso_U_11
_atom_site_aniso_U_12
_atom_site_aniso_U_13
_atom_site_aniso_U_22
_atom_site_aniso_U_23
_atom_site_aniso_U_33
Cs1 0.0258(2) 0. 0.0097(1) 0.0130(2) 0. 0.0170(1)
Cs2 0.0421(2) 0. 0.0155(1) 0.0148(2) 0. 0.0200(2)
Sb1 0.00465(6) 0.00050(7) 0.00209(4) 0.0046(1) 0.00033(8) 0.00329(6)
Sb2 0.0034(1) 0. 0.00137(7) 0.0060(1) 0. 0.00219(9)
Sb3 0.0038(1) 0. 0.00206(7) 0.0068(2) 0. 0.00334(9)
P1 0.0056(4) 0. 0.0007(3) 0.0078(6) 0. 0.0015(4)
P2 0.0051(4) 0. 0.0017(3) 0.0077(6) 0. 0.0025(4)
O1 0.0080(8) 0.002(1) 0.0070(6) 0.009(1) 0.0002(1) 0.0121(9)
O2 0.007(1) 0. 0.0041(8) 0.016(2) 0. 0.004(1)
O3 0.009(1) 0. 0.0033(9) 0.015(2) 0. 0.005(1)
O4 0.010(1) 0. 0.004(1) 0.005(2) 0. 0.012(1)
O5 0.012(1) -0.003(1) 0.0043(7) 0.009(1) -0.001(1) 0.0065(9)
O6 0.007(1) 0. 0.004(1) 0.006(2) 0. 0.010(1)
O7 0.007(1) 0. 0.0027(9) 0.021(3) 0. 0.005(1)
O8 0.0087(9) -0.003(1) 0.0067(6) 0.011(1) -0.003(1) 0.0104(9)
O9 0.0084(9) .000(1) 0.0061(6) 0.008(1) 0.001(1) 0.0104(9)
O10 0.011(1) 0.001(1) 0.0030(7) 0.005(1) 0.016(9) 0.0063(9)
O11 0.011(1) 0. 0.001(1) 0.024(3) 0. 0.004(1)

loop_
_atom_site_label
_atom_site_type_symbol
_atom_site_symmetry_multiplicity
_atom_site_Wyckoff_symbol
_atom_site_fract_x
_atom_site_fract_y
_atom_site_fract_z
_atom_site_occupancy
_atom_site_attached_hydrogens
_atom_site_calc_flag
Cs1 Cs1+ 4 i 0.13606(3) 0. 0.41426(4) 1. 0 d
Cs2 Cs1+ 4 i 0.88973(4) 0. 0.07220(5) 1. 0 d
Sb1 Sb5+ 8 j 0.29432(2) 0.24897(4) 0.26932(2) 1. 0 d
Sb2 Sb5+ 4 i 0.54917(2) 0. 0.76370(3) 1. 0 d
Sb3 Sb5+ 4 i 0.62668(2) 0. 0.26998(3) 1. 0 d
P1 P5+ 4 i 0.6587(1) 0. 0.0621(1) 1. 0 d
P2 P5+ 4 i 0.60733(9) 0. 0.4959(1) 1. 0 d
O1 O2- 8 j 0.3816(2) 0.2069(5) 0.2300(3) 1. 0 d
O2 O2- 4 i 0.5129(3) 0. 0.4073(3) 1. 0 d
O3 O2- 4 i 0.5964(3) 0. 0.1065(4) 1. 0 d
O4 O2- 4 i 0.2484(3) 0. 0.2261(4) 1. 0 d
O5 O2- 8 j 0.7156(2) 0.1758(5) 0.1043(2) 1. 0 d
O6 O2- 4 i 0.8388(3) 0. 0.3096(4) 1. 0 d
O7 O2- 4 i 0.6623(3) 0. 0.4395(4) 1. 0 d
O8 O2- 8 j 0.7063(2) 0.2034(6) 0.3074(2) 1. 0 d
O9 O2- 8 j 0.5349(2) 0.1789(5) 0.2402(2) 1. 0 d
O10 O2- 8 j 0.3727(2) 0.1768(5) 0.4319(2) 1. 0 d
O11 O2- 4 i 0.3892(3) 0. 0.0647(4) 1. 0 d

loop_
_atom_type_symbol
_atom_type_oxidation_number
Cs1+ 1.000
Sb5+ 5.000
P5+ 5.000
O2- -2.000
